data_2211030
loop_
_publ_author_name
'Lee, Uk'
'Joo, Hea-Chung'

_publ_section_title
;
 Monopotassium monosodium hexahydrogen \a-hexamolybdoplatinate(IV)
 hexahydrate
;
_journal_coeditor_code HB2172
_journal_issue 11
_journal_name_full 'Acta Crystallographica Section E'
_journal_page_first i231
_journal_page_last i233
_journal_paper_doi 10.1107/S1600536806043157
_journal_volume 62
_journal_year 2006
_chemical_formula_iupac 'K Na [H6 Pt Mo6 O24], 6H2 O'
_chemical_formula_moiety '(K +) (Na +), H6 O24 Mo6 2-, 6H2 O'
_chemical_formula_sum 'H18 K Mo6 Na O30 Pt'
_chemical_formula_weight 1330.96
_chemical_name_systematic
;
Monopotassium monosodium hexahydrogen \a-hexamolybdoplatinate(IV) hexahydrate
;
_space_group_IT_number 2
_symmetry_cell_setting triclinic
_symmetry_space_group_name_Hall '-P 1'
_symmetry_space_group_name_H-M 'P -1'
_atom_sites_solution_hydrogens mixed
_atom_sites_solution_primary direct
_atom_sites_solution_secondary difmap
_audit_creation_method SHELXL-97
_cell_angle_alpha 62.96(3)
_cell_angle_beta 75.36(3)
_cell_angle_gamma 75.12(3)
_cell_formula_units_Z 2
_cell_length_a 10.080(2)
_cell_length_b 12.146(2)
_cell_length_c 12.486(3)
_cell_measurement_reflns_used 30
_cell_measurement_temperature 298(2)
_cell_measurement_theta_max 10.5
_cell_measurement_theta_min 9.6
_cell_volume 1299.4(6)
_computing_cell_refinement STADI4
_computing_data_collection 'STADI4 (Stoe  & Cie, 1996)'
_computing_data_reduction 'X-RED (Stoe & Cie, 1996)'
_computing_molecular_graphics 'ORTEP-3 (Farrugia, 1997) and DIAMOND (Brandenburg, 1998)'
_computing_publication_material SHELXL97
_computing_structure_refinement 'SHELXL97 (Sheldrick, 1997)'
_computing_structure_solution 'SHELXS97 (Sheldrick, 1997)'
_diffrn_ambient_temperature 298(2)
_diffrn_measured_fraction_theta_full 0.998
_diffrn_measured_fraction_theta_max 0.998
_diffrn_measurement_device_type 'Stoe Stadi-4'
_diffrn_measurement_method \w/2-\q
_diffrn_radiation_monochromator graphite
_diffrn_radiation_source 'fine-focus sealed tube'
_diffrn_radiation_type MoK\a
_diffrn_radiation_wavelength 0.71069
_diffrn_reflns_av_R_equivalents 0.0000
_diffrn_reflns_av_sigmaI/netI 0.0188
_diffrn_reflns_limit_h_max 13
_diffrn_reflns_limit_h_min 0
_diffrn_reflns_limit_k_max 15
_diffrn_reflns_limit_k_min -14
_diffrn_reflns_limit_l_max 16
_diffrn_reflns_limit_l_min -15
_diffrn_reflns_number 5930
_diffrn_reflns_theta_full 27.48
_diffrn_reflns_theta_max 27.48
_diffrn_reflns_theta_min 1.85
_diffrn_standards_decay_% 4.0
_diffrn_standards_interval_time 60
_diffrn_standards_number 3
_exptl_absorpt_coefficient_mu 8.458
_exptl_absorpt_correction_T_max 0.462
_exptl_absorpt_correction_T_min 0.239
_exptl_absorpt_correction_type numerical
_exptl_absorpt_process_details '(X-SHAPE; Stoe & Cie, 1996)'
_exptl_crystal_colour 'pale yellow'
_exptl_crystal_density_diffrn 3.402
_exptl_crystal_density_method 'not measured'
_exptl_crystal_description 'hexagonal block'
_exptl_crystal_F_000 1236
_exptl_crystal_size_max 0.38
_exptl_crystal_size_mid 0.19
_exptl_crystal_size_min 0.15
_refine_diff_density_max 1.249
_refine_diff_density_min -1.795
_refine_ls_extinction_method none
_refine_ls_goodness_of_fit_ref 1.151
_refine_ls_hydrogen_treatment mixed
_refine_ls_matrix_type full
_refine_ls_number_parameters 384
_refine_ls_number_reflns 5930
_refine_ls_number_restraints 21
_refine_ls_restrained_S_all 1.150
_refine_ls_R_factor_all 0.0365
_refine_ls_R_factor_gt 0.0310
_refine_ls_shift/su_max 0.000
_refine_ls_shift/su_mean 0.000
_refine_ls_structure_factor_coef Fsqd
_refine_ls_weighting_details 'calc w=1/[\s^2^(Fo^2^)+(0.0377P)^2^+7.2205P] where P=(Fo^2^+2Fc^2^)/3'
_refine_ls_weighting_scheme calc
_refine_ls_wR_factor_gt 0.0778
_refine_ls_wR_factor_ref 0.0819
_reflns_number_gt 5381
_reflns_number_total 5930
_reflns_threshold_expression I>2\s(I)
_cod_data_source_file hb2172.cif
_cod_data_source_block I
_cod_depositor_comments
;
The following automatic conversions were performed:

'_atom_sites_solution_hydrogens' value 'difmap and geom' was changed
to 'mixed'.

Automatic conversion script
Id: cif_fix_values 6452 2018-10-05 10:23:21Z andrius 
;
_cod_database_code 2211030
_cod_database_fobs_code 2211030

loop_
_symmetry_equiv_pos_as_xyz
'x, y, z'
'-x, -y, -z'

loop_
_atom_site_type_symbol
_atom_site_label
_atom_site_fract_x
_atom_site_fract_y
_atom_site_fract_z
_atom_site_U_iso_or_equiv
_atom_site_adp_type
_atom_site_calc_flag
_atom_site_refinement_flags
_atom_site_occupancy
Pt Pt1 0.0000 0.0000 0.0000 0.01332(8) Uani d S 1
Pt Pt2 0.5000 0.5000 0.5000 0.01312(8) Uani d S 1
Mo Mo1 0.33424(5) -0.09037(5) -0.10986(5) 0.01812(11) Uani d . 1
Mo Mo2 0.26074(5) -0.02879(5) 0.13446(5) 0.01957(11) Uani d . 1
Mo Mo3 -0.07194(6) 0.06155(5) 0.24461(5) 0.02245(12) Uani d . 1
Mo Mo4 0.22961(5) 0.37217(5) 0.53129(5) 0.01939(11) Uani d . 1
Mo Mo5 0.17141(5) 0.62104(5) 0.59326(5) 0.01799(11) Uani d . 1
Mo Mo6 0.44243(5) 0.75094(5) 0.56096(5) 0.02063(12) Uani d . 1
K K1 0.2262(3) 0.13696(17) 0.37232(18) 0.0488(5) Uani d . 1
Na Na1 -0.5000 0.5000 0.0000 0.351(19) Uani d S 1
Na Na2 -0.0949(9) 0.5135(8) -0.0803(7) 0.066(2) Uani d P 0.50
O O1C 0.1306(4) 0.0541(4) -0.1579(4) 0.0179(8) Uani d D 1
H H1 0.140(7) 0.129(5) -0.199(6) 0.017(18) Uiso d D 1
O O2C 0.1646(4) -0.1300(4) 0.0579(4) 0.0182(8) Uani d D 1
H H2 0.150(9) -0.209(6) 0.106(7) 0.04(2) Uiso d D 1
O O3C 0.0687(4) 0.0827(4) 0.0774(4) 0.0178(8) Uani d . 1
O O4B 0.3454(4) 0.0120(4) -0.0295(4) 0.0239(9) Uani d . 1
O O5B 0.0986(5) -0.0781(5) 0.2769(4) 0.0299(11) Uani d D 1
H H5 0.111(10) -0.120(8) 0.341(7) 0.045 Uiso d D 1
O O6B -0.2159(5) 0.1645(4) 0.1505(4) 0.0224(9) Uani d . 1
O O7T 0.4199(5) -0.0083(5) -0.2506(4) 0.0291(10) Uani d . 1
O O8T 0.4460(5) -0.2237(5) -0.0430(5) 0.0311(11) Uani d . 1
O O9T 0.3569(5) -0.1702(5) 0.2145(4) 0.0310(11) Uani d . 1
O O10T 0.3050(5) 0.0798(5) 0.1636(5) 0.0341(12) Uani d . 1
O O11T -0.0124(6) 0.1662(6) 0.2688(6) 0.0433(14) Uani d . 1
O O12T -0.1604(5) -0.0281(5) 0.3803(5) 0.0363(12) Uani d . 1
O O13C 0.3369(4) 0.4430(4) 0.6282(4) 0.0175(8) Uani d D 1
H H13 0.351(10) 0.394(8) 0.700(6) 0.05(3) Uiso d D 1
O O14C 0.3731(4) 0.6653(4) 0.4504(4) 0.0177(8) Uani d D 1
H H14 0.379(7) 0.704(6) 0.380(5) 0.012(17) Uiso d D 1
O O15C 0.5784(4) 0.5746(4) 0.5798(4) 0.0173(8) Uani d . 1
O O16B 0.1518(4) 0.5416(4) 0.4936(4) 0.0224(9) Uani d . 1
O O17B 0.2974(5) 0.6574(4) 0.6627(4) 0.0221(9) Uani d . 1
O O18B 0.6096(5) 0.7790(4) 0.4247(4) 0.0266(10) Uani d D 1
H H18 0.621(9) 0.848(6) 0.364(6) 0.04(2) Uiso d D 1
O O19T 0.1782(5) 0.3470(5) 0.4255(5) 0.0326(11) Uani d . 1
O O20T 0.1346(5) 0.2922(5) 0.6710(5) 0.0313(11) Uani d . 1
O O21T 0.0624(5) 0.5527(5) 0.7231(4) 0.0308(11) Uani d . 1
O O22T 0.0854(5) 0.7675(4) 0.5147(4) 0.0264(10) Uani d . 1
O O23T 0.3545(5) 0.8917(4) 0.4764(5) 0.0347(12) Uani d . 1
O O24T 0.5064(6) 0.7720(5) 0.6630(5) 0.0353(12) Uani d . 1
O O25W -0.4077(8) 0.4475(7) -0.1778(6) 0.066(2) Uani d D 1
H H25A -0.3119 0.4091 -0.1754 0.099 Uiso d RD 1
H H25B -0.4150 0.5228 -0.2513 0.099 Uiso d RD 1
O O26W -0.2859(11) 0.4196(7) 0.0812(6) 0.086(3) Uani d D 1
H H26A -0.2663 0.3291 0.1102 0.129 Uiso calc RD 1
H H26B -0.2937 0.4400 0.1494 0.129 Uiso calc RD 1
O O27W 0.0935(8) 0.3447(7) -0.0177(7) 0.067(2) Uani d D 1
H H27A 0.1714 0.3414 -0.0810 0.100 Uiso calc RD 1
H H27B 0.0681 0.2631 0.0372 0.100 Uiso calc RD 1
O O28W 0.2629(19) 0.3486(10) 0.1551(9) 0.157(7) Uani d D 1
H H28A 0.3248 0.3914 0.1652 0.236 Uiso calc RD 1
H H28B 0.3130 0.3190 0.0934 0.236 Uiso calc RD 1
O O29W 0.1274(7) 0.6401(6) 0.1790(7) 0.0584(19) Uani d . 1
O O30W 0.3623(7) 0.3006(6) 0.8546(5) 0.0488(15) Uani d . 1

loop_
_atom_site_aniso_label
_atom_site_aniso_U_11
_atom_site_aniso_U_22
_atom_site_aniso_U_33
_atom_site_aniso_U_12
_atom_site_aniso_U_13
_atom_site_aniso_U_23
Pt1 0.01250(14) 0.01407(14) 0.01232(14) -0.00076(10) -0.00295(10) -0.00481(11)
Pt2 0.01246(14) 0.01209(14) 0.01307(14) -0.00046(10) -0.00249(10) -0.00432(11)
Mo1 0.0151(2) 0.0185(2) 0.0168(2) -0.00054(18) -0.00249(18) -0.00514(19)
Mo2 0.0164(2) 0.0243(3) 0.0185(2) -0.00025(19) -0.00613(19) -0.0094(2)
Mo3 0.0192(3) 0.0302(3) 0.0209(3) 0.0008(2) -0.0038(2) -0.0155(2)
Mo4 0.0165(2) 0.0193(2) 0.0225(3) -0.00447(19) -0.00236(19) -0.0085(2)
Mo5 0.0149(2) 0.0177(2) 0.0174(2) 0.00021(18) -0.00222(18) -0.00569(19)
Mo6 0.0205(3) 0.0179(2) 0.0239(3) -0.00144(19) -0.0014(2) -0.0111(2)
K1 0.0829(15) 0.0328(9) 0.0369(9) 0.0010(9) -0.0272(10) -0.0162(7)
Na1 0.226(17) 0.58(4) 0.49(3) 0.26(2) -0.26(2) -0.50(4)
Na2 0.054(5) 0.067(5) 0.043(4) 0.005(4) 0.009(3) -0.011(4)
O1C 0.020(2) 0.016(2) 0.0144(19) -0.0013(16) -0.0008(16) -0.0050(16)
O2C 0.0161(19) 0.016(2) 0.017(2) 0.0002(16) -0.0041(16) -0.0025(16)
O3C 0.0159(19) 0.020(2) 0.017(2) -0.0021(16) -0.0037(15) -0.0073(16)
O4B 0.017(2) 0.032(2) 0.024(2) -0.0072(18) -0.0021(17) -0.0112(19)
O5B 0.023(2) 0.039(3) 0.018(2) 0.005(2) -0.0089(18) -0.006(2)
O6B 0.023(2) 0.021(2) 0.025(2) 0.0002(17) -0.0051(18) -0.0130(18)
O7T 0.027(2) 0.030(3) 0.021(2) -0.004(2) 0.0003(19) -0.0053(19)
O8T 0.025(2) 0.027(2) 0.031(3) 0.0008(19) -0.006(2) -0.005(2)
O9T 0.023(2) 0.038(3) 0.022(2) 0.003(2) -0.0064(19) -0.008(2)
O10T 0.028(3) 0.046(3) 0.041(3) -0.005(2) -0.007(2) -0.028(3)
O11T 0.036(3) 0.060(4) 0.057(4) -0.003(3) -0.009(3) -0.046(3)
O12T 0.027(3) 0.049(3) 0.024(2) 0.002(2) 0.000(2) -0.014(2)
O13C 0.0125(19) 0.021(2) 0.015(2) -0.0029(16) -0.0017(15) -0.0040(16)
O14C 0.019(2) 0.0159(19) 0.012(2) 0.0020(16) -0.0027(16) -0.0031(16)
O15C 0.0175(19) 0.0168(19) 0.019(2) -0.0025(16) -0.0042(16) -0.0077(16)
O16B 0.017(2) 0.021(2) 0.029(2) 0.0027(16) -0.0097(17) -0.0101(18)
O17B 0.021(2) 0.023(2) 0.021(2) 0.0005(17) -0.0017(17) -0.0114(18)
O18B 0.021(2) 0.018(2) 0.030(2) -0.0019(18) 0.0024(19) -0.0053(19)
O19T 0.027(2) 0.039(3) 0.042(3) -0.004(2) -0.010(2) -0.023(2)
O20T 0.025(2) 0.025(2) 0.034(3) -0.0046(19) 0.001(2) -0.007(2)
O21T 0.022(2) 0.036(3) 0.027(2) -0.007(2) 0.0019(19) -0.009(2)
O22T 0.025(2) 0.023(2) 0.026(2) 0.0066(18) -0.0093(19) -0.0089(19)
O23T 0.029(3) 0.020(2) 0.043(3) 0.0014(19) 0.005(2) -0.011(2)
O24T 0.035(3) 0.044(3) 0.041(3) -0.008(2) -0.002(2) -0.031(3)
O25W 0.073(5) 0.066(5) 0.036(3) 0.001(4) -0.022(3) -0.001(3)
O26W 0.176(10) 0.044(4) 0.034(4) -0.033(5) 0.007(5) -0.017(3)
O27W 0.057(4) 0.056(4) 0.066(5) -0.014(3) -0.005(4) -0.008(4)
O28W 0.35(2) 0.085(7) 0.056(6) -0.094(11) -0.022(9) -0.020(5)
O29W 0.048(4) 0.036(3) 0.070(5) -0.015(3) 0.004(3) -0.007(3)
O30W 0.048(3) 0.054(4) 0.027(3) 0.002(3) -0.010(2) -0.005(3)

loop_
_atom_type_symbol
_atom_type_description
_atom_type_scat_dispersion_real
_atom_type_scat_dispersion_imag
_atom_type_scat_source
O O 0.0106 0.0060 'International Tables Vol C Tables 4.2.6.8 and 6.1.1.4'
H H 0.0000 0.0000 'International Tables Vol C Tables 4.2.6.8 and 6.1.1.4'
K K 0.2009 0.2494 'International Tables Vol C Tables 4.2.6.8 and 6.1.1.4'
Mo Mo -1.6832 0.6857 'International Tables Vol C Tables 4.2.6.8 and 6.1.1.4'
Pt Pt -1.7033 8.3905 'International Tables Vol C Tables 4.2.6.8 and 6.1.1.4'
Na Na 0.0362 0.0249 'International Tables Vol C Tables 4.2.6.8 and 6.1.1.4'

loop_
_geom_angle_atom_site_label_1
_geom_angle_atom_site_label_2
_geom_angle_atom_site_label_3
_geom_angle_site_symmetry_1
_geom_angle_site_symmetry_3
_geom_angle
_geom_angle_publ_flag
Mo1 O1C Mo3 . 2 90.45(15) yes
Mo1 O2C Mo2 . . 91.65(15) yes
Mo2 O3C Mo3 . . 104.42(18) yes
Mo2 O4B Mo1 . . 119.6(2) yes
Mo3 O5B Mo2 . . 110.8(2) yes
Mo3 O6B Mo1 . 2 120.6(2) yes
Mo5 O13C Mo4 . . 91.61(15) yes
Mo5 O14C Mo6 . . 90.47(15) yes
Mo4 O15C Mo6 2_666 . 104.46(17) yes
Mo4 O16B Mo5 . . 120.0(2) yes
Mo6 O17B Mo5 . . 120.9(2) yes
Mo6 O18B Mo4 . 2_666 111.6(2) yes
Mo1 Mo2 Mo3 . . 120.92(3) ?
Mo1 Mo3 Mo2 2 . 120.64(3) ?
Mo4 Mo5 Mo6 . . 118.63(3) ?
Mo5 Mo6 Mo4 . 2_666 120.27(2) ?
O2C Pt1 O2C . 2 180.0(4) ?
O2C Pt1 O3C . 2 98.30(18) ?
O2C Pt1 O3C . . 81.70(18) ?
O2C Pt1 O3C 2 . 98.30(18) ?
O3C Pt1 O3C 2 . 180.0(2) ?
O2C Pt1 O1C . 2 97.35(17) ?
O3C Pt1 O1C . 2 82.64(17) ?
O2C Pt1 O1C . . 82.65(17) ?
O2C Pt1 O1C 2 . 97.35(17) ?
O3C Pt1 O1C 2 . 82.64(17) ?
O3C Pt1 O1C . . 97.36(17) ?
O1C Pt1 O1C 2 . 180.0(4) ?
O13C Pt2 O13C . 2_666 180.0000(10) ?
O13C Pt2 O14C . . 82.85(17) ?
O13C Pt2 O14C 2_666 . 97.15(17) ?
O13C Pt2 O14C . 2_666 97.15(17) ?
O14C Pt2 O14C . 2_666 180.0000(10) ?
O13C Pt2 O15C . . 98.67(17) ?
O13C Pt2 O15C 2_666 . 81.33(17) ?
O14C Pt2 O15C . . 82.73(17) ?
O14C Pt2 O15C 2_666 . 97.27(17) ?
O14C Pt2 O15C . 2_666 97.27(17) ?
O15C Pt2 O15C . 2_666 180.0000(10) ?
O8T Mo1 O7T . . 106.5(2) ?
O8T Mo1 O6B . 2 97.6(2) ?
O7T Mo1 O6B . 2 101.0(2) ?
O8T Mo1 O4B . . 102.0(2) ?
O7T Mo1 O4B . . 98.5(2) ?
O6B Mo1 O4B 2 . 147.01(18) ?
O8T Mo1 O2C . . 94.6(2) ?
O7T Mo1 O2C . . 158.4(2) ?
O6B Mo1 O2C 2 . 79.70(18) ?
O4B Mo1 O2C . . 72.58(17) ?
O8T Mo1 O1C . . 162.2(2) ?
O7T Mo1 O1C . . 90.0(2) ?
O6B Mo1 O1C 2 . 72.07(17) ?
O4B Mo1 O1C . . 81.61(17) ?
O2C Mo1 O1C . . 69.57(15) ?
O10T Mo2 O9T . . 106.3(3) ?
O10T Mo2 O4B . . 101.9(2) ?
O9T Mo2 O4B . . 104.0(2) ?
O10T Mo2 O5B . . 97.8(2) ?
O9T Mo2 O5B . . 87.5(2) ?
O4B Mo2 O5B . . 153.23(19) ?
O10T Mo2 O3C . . 94.7(2) ?
O9T Mo2 O3C . . 151.0(2) ?
O4B Mo2 O3C . . 90.63(18) ?
O5B Mo2 O3C . . 69.72(17) ?
O10T Mo2 O2C . . 164.3(2) ?
O9T Mo2 O2C . . 89.3(2) ?
O4B Mo2 O2C . . 72.28(17) ?
O5B Mo2 O2C . . 83.93(19) ?
O3C Mo2 O2C . . 71.18(15) ?
O11T Mo3 O12T . . 107.0(3) ?
O11T Mo3 O6B . . 102.7(3) ?
O12T Mo3 O6B . . 103.3(2) ?
O11T Mo3 O5B . . 98.4(3) ?
O12T Mo3 O5B . . 89.3(2) ?
O6B Mo3 O5B . . 150.9(2) ?
O11T Mo3 O3C . . 95.1(2) ?
O12T Mo3 O3C . . 151.5(2) ?
O6B Mo3 O3C . . 88.63(18) ?
O5B Mo3 O3C . . 69.50(18) ?
O11T Mo3 O1C . 2 165.1(2) ?
O12T Mo3 O1C . 2 87.8(2) ?
O6B Mo3 O1C . 2 71.78(17) ?
O5B Mo3 O1C . 2 82.76(19) ?
O3C Mo3 O1C . 2 71.25(15) ?
O19T Mo4 O20T . . 107.2(3) ?
O19T Mo4 O16B . . 101.9(2) ?
O20T Mo4 O16B . . 103.7(2) ?
O19T Mo4 O18B . 2_666 97.7(2) ?
O20T Mo4 O18B . 2_666 88.1(2) ?
O16B Mo4 O18B . 2_666 152.83(19) ?
O19T Mo4 O15C . 2_666 94.2(2) ?
O20T Mo4 O15C . 2_666 150.9(2) ?
O16B Mo4 O15C . 2_666 90.47(18) ?
O18B Mo4 O15C 2_666 2_666 69.34(17) ?
O19T Mo4 O13C . . 164.0(2) ?
O20T Mo4 O13C . . 88.7(2) ?
O16B Mo4 O13C . . 72.40(17) ?
O18B Mo4 O13C 2_666 . 83.65(18) ?
O15C Mo4 O13C 2_666 . 71.26(15) ?
O21T Mo5 O22T . . 106.7(2) ?
O21T Mo5 O17B . . 98.3(2) ?
O22T Mo5 O17B . . 101.9(2) ?
O21T Mo5 O16B . . 101.5(2) ?
O22T Mo5 O16B . . 97.8(2) ?
O17B Mo5 O16B . . 146.61(18) ?
O21T Mo5 O13C . . 94.0(2) ?
O22T Mo5 O13C . . 158.56(19) ?
O17B Mo5 O13C . . 80.13(17) ?
O16B Mo5 O13C . . 71.96(17) ?
O21T Mo5 O14C . . 161.8(2) ?
O22T Mo5 O14C . . 90.62(19) ?
O17B Mo5 O14C . . 71.92(17) ?
O16B Mo5 O14C . . 81.25(17) ?
O13C Mo5 O14C . . 69.53(15) ?
O23T Mo6 O24T . . 107.0(3) ?
O23T Mo6 O17B . . 103.1(2) ?
O24T Mo6 O17B . . 101.9(2) ?
O23T Mo6 O18B . . 90.1(2) ?
O24T Mo6 O18B . . 99.3(2) ?
O17B Mo6 O18B . . 150.33(19) ?
O23T Mo6 O15C . . 151.7(2) ?
O24T Mo6 O15C . . 95.6(2) ?
O17B Mo6 O15C . . 88.25(17) ?
O18B Mo6 O15C . . 69.17(17) ?
O23T Mo6 O14C . . 87.9(2) ?
O24T Mo6 O14C . . 164.9(2) ?
O17B Mo6 O14C . . 71.46(17) ?
O18B Mo6 O14C . . 82.80(18) ?
O15C Mo6 O14C . . 71.05(15) ?
O12T K1 O28W 2_556 . 150.5(3) ?
O23T K1 O28W 1_545 . 138.1(4) ?
O23T K1 O19T 1_545 . 134.95(18) ?
O28W K1 O19T . . 71.2(3) ?
O28W K1 O10T . . 67.5(3) ?
O19T K1 O10T . . 138.64(18) ?
O28W K1 O11T . . 78.8(4) ?
O19T K1 O11T . . 104.62(17) ?
O10T K1 O11T . . 68.50(16) ?
O28W K1 O24T . 2_666 68.0(4) ?
O19T K1 O24T . 2_666 68.09(15) ?
O10T K1 O24T . 2_666 95.08(16) ?
O11T K1 O24T . 2_666 146.72(19) ?
O28W K1 O22T . 2_566 99.3(4) ?
O19T K1 O22T . 2_566 60.55(14) ?
O10T K1 O22T . 2_566 127.28(15) ?
O11T K1 O22T . 2_566 58.81(15) ?
O26W Na1 O26W . 2_465 180.0 ?
O26W Na1 O25W . 2_465 85.3(2) ?
O26W Na1 O25W 2_465 2_465 94.7(2) ?
O26W Na1 O25W . . 94.7(2) ?
O26W Na1 O25W 2_465 . 85.3(2) ?
O25W Na1 O25W 2_465 . 180.0 ?
Na2 Na1 Na2 2_465 . 180.0(3) ?
O28W Na2 O27W 2_565 . 170.9(6) ?
O28W Na2 O21T 2_565 1_554 95.7(5) ?
O27W Na2 O21T . 1_554 79.2(3) ?
O28W Na2 O26W 2_565 . 81.8(5) ?
O27W Na2 O26W . . 99.5(4) ?
O21T Na2 O26W 1_554 . 154.4(5) ?
O28W Na2 O27W 2_565 2_565 83.0(4) ?
O27W Na2 O27W . 2_565 105.9(4) ?
O21T Na2 O27W 1_554 2_565 114.9(4) ?
O26W Na2 O27W . 2_565 90.2(4) ?
O28W Na2 O29W 2_565 2_565 92.8(5) ?
O27W Na2 O29W . 2_565 78.4(4) ?
O21T Na2 O29W 1_554 2_565 70.1(3) ?
O26W Na2 O29W . 2_565 84.6(4) ?
O27W Na2 O29W 2_565 2_565 173.7(4) ?
Na2 Na2 Na1 2_565 . 128.6(4) ?
Pt1 O1C Mo1 . . 102.96(17) ?
Pt1 O1C Mo3 . 2 98.85(17) ?
Pt1 O2C Mo1 . . 104.82(17) ?
Pt1 O2C Mo2 . . 99.64(18) ?
Pt1 O3C Mo2 . . 107.07(19) ?
Pt1 O3C Mo3 . . 106.53(18) ?
Pt2 O13C Mo5 . . 104.43(18) ?
Pt2 O13C Mo4 . . 100.02(18) ?
Pt2 O14C Mo5 . . 103.18(17) ?
Pt2 O14C Mo6 . . 99.31(17) ?
Pt2 O15C Mo4 . 2_666 106.92(19) ?
Pt2 O15C Mo6 . . 106.24(18) ?
H25A O25W H25B . . 109.5 ?
H26A O26W H26B . . 108.3 ?
H27A O27W H27B . . 113.1 ?
H28A O28W H28B . . 106.6 ?

loop_
_geom_bond_atom_site_label_1
_geom_bond_atom_site_label_2
_geom_bond_site_symmetry_2
_geom_bond_distance
_geom_bond_publ_flag
Mo1 Mo2 . 3.3260(11) n
Mo2 Mo3 . 3.3900(13) n
Mo3 Mo1 2 3.3439(12) n
Mo4 Mo5 . 3.3266(10) n
Mo5 Mo6 . 3.3457(11) n
Mo6 Mo4 2_666 3.4050(13) n
Pt1 O1C . 2.001(4) yes
Pt1 O2C . 1.998(4) yes
Pt1 O3C . 2.000(4) yes
Pt1 O2C 2 1.998(4) yes
Pt1 O3C 2 2.000(4) yes
Pt1 O1C 2 2.001(4) yes
Pt2 O13C . 1.998(4) yes
Pt2 O14C . 2.001(4) yes
Pt2 O15C . 2.006(4) yes
Pt2 O13C 2_666 1.998(4) yes
Pt2 O14C 2_666 2.001(4) yes
Pt2 O15C 2_666 2.006(4) yes
Mo1 O1C . 2.338(4) yes
Mo1 O2C . 2.289(4) yes
Mo1 O4B . 1.957(5) yes
Mo1 O6B 2 1.940(4) yes
Mo1 O7T . 1.705(5) yes
Mo1 O8T . 1.702(5) yes
Mo2 O2C . 2.348(4) yes
Mo2 O3C . 2.136(4) yes
Mo2 O4B . 1.892(5) yes
Mo2 O5B . 2.063(5) yes
Mo2 O9T . 1.721(5) yes
Mo2 O10T . 1.700(5) yes
Mo3 O1C 2 2.372(4) yes
Mo3 O3C . 2.154(4) yes
Mo3 O5B . 2.056(5) yes
Mo3 O6B . 1.909(5) yes
Mo3 O11T . 1.702(5) yes
Mo3 O12T . 1.705(5) yes
Mo4 O13C . 2.336(4) yes
Mo4 O15C 2_666 2.135(4) yes
Mo4 O16B . 1.884(4) yes
Mo4 O18B 2_666 2.075(5) yes
Mo4 O19T . 1.704(5) yes
Mo4 O20T . 1.731(5) yes
Mo5 O13C . 2.304(4) yes
Mo5 O14C . 2.337(4) yes
Mo5 O16B . 1.958(5) yes
Mo5 O17B . 1.937(5) yes
Mo5 O21T . 1.693(5) yes
Mo5 O22T . 1.712(4) yes
Mo6 O14C . 2.376(4) yes
Mo6 O15C . 2.173(4) yes
Mo6 O17B . 1.909(5) yes
Mo6 O18B . 2.042(5) yes
Mo6 O23T . 1.696(5) yes
Mo6 O24T . 1.702(5) yes
K1 O10T . 2.868(6) n
K1 O11T . 2.880(6) n
K1 O12T 2_556 2.726(5) n
K1 O19T . 2.815(6) n
K1 O22T 2_566 3.252(5) n
K1 O23T 1_545 2.754(5) n
K1 O24T 2_666 3.029(6) n
K1 O28W . 2.783(10) n
Na1 O25W 2_465 2.478(8) n
Na1 O25W . 2.478(8) n
Na1 O26W . 2.400(11) n
Na1 O26W 2_465 2.400(11) n
Na2 O21T 1_554 2.475(9) n
Na2 O26W . 2.480(11) n
Na2 O27W 2_565 2.530(14) n
Na2 O27W . 2.391(11) n
Na2 O28W 2_565 2.113(18) n
Na2 O29W 2_565 2.778(13) n
Na1 Na2 2_465 3.979(9) ?
Na1 Na2 . 3.979(9) ?
Na2 Na2 2_565 2.97(2) ?
Na2 K1 2_565 4.307(8) ?
O1C H1 . 0.83(5) ?
O2C H2 . 0.89(6) ?
O5B H5 . 0.76(7) ?
O13C H13 . 0.84(6) ?
O14C H14 . 0.78(5) ?
O18B H18 . 0.85(6) ?
O25W H25A . 0.9600 ?
O25W H25B . 0.9600 ?
O26W H26A . 0.9700 ?
O26W H26B . 0.9700 ?
O27W H27A . 0.9700 ?
O27W H27B . 0.9700 ?
O28W H28A . 0.9700 ?
O28W H28B . 0.9700 ?

loop_
_geom_hbond_atom_site_label_D
_geom_hbond_atom_site_label_H
_geom_hbond_atom_site_label_A
_geom_hbond_site_symmetry_A
_geom_hbond_distance_DH
_geom_hbond_distance_HA
_geom_hbond_distance_DA
_geom_hbond_angle_DHA
O1C H1 O20T 1_554 0.83(5) 1.91(6) 2.707(6) 160(7)
O5B H5 O22T 1_545 0.76(7) 1.96(7) 2.687(7) 162(10)
O14C H14 O9T 1_565 0.78(5) 1.96(5) 2.723(6) 166(7)
O18B H18 O7T 2_665 0.85(6) 1.83(6) 2.640(7) 160(8)
O25W H25B O15C 1_454 0.96 1.92 2.723(8) 140
O26W H26B O17B 2_566 0.97 2.09 2.874(8) 137
O26W H26A O6B . 0.97 1.79 2.756(9) 174
O27W H27B O3C . 0.97 2.01 2.901(9) 152
O27W H27A O30W 1_554 0.97 1.92 2.831(10) 156
